data_4062642
loop_
_publ_author_name
'Kimberly C. Jantunen'
'Carol J. Burns'
'Ingrid Castro-Rodriguez'
'Ryan E. Da Re'
'Jeffery T. Golden'
'David E. Morris'
'Brian L. Scott'
'Felicia L. Taw'
'Jaqueline L. Kiplinger'

_publ_section_title
;
Thorium(IV) and Uranium(IV) Ketimide Complexes Prepared
by Nitrile Insertion in ActinideAlkyl and -Aryl Bonds
;
_journal_name_full Organometallics
_journal_paper_doi 10.1021/om0343824
_journal_year 2004
_chemical_formula_sum 'C22 H36 U'
_chemical_formula_weight 538.54
_space_group_IT_number 88
_symmetry_cell_setting orthorhombic
_symmetry_space_group_name_Hall '-I 4ad'
_symmetry_space_group_name_H-M 'I 41/a :2'
_cell_angle_alpha 90.00
_cell_angle_beta 90.00
_cell_angle_gamma 90.00
_cell_formula_units_Z 16
_cell_length_a 31.797(5)
_cell_length_b 31.797(5)
_cell_length_c 8.438(3)
_cell_measurement_temperature 203(2)
_cell_volume 8532(3)
_diffrn_ambient_temperature 203(2)
_exptl_crystal_density_diffrn 1.677
_cod_original_sg_symbol_H-M 'I 41/a'
_cod_database_code 4062642

loop_
_symmetry_equiv_pos_as_xyz
'x, y, z'
'-x+1/2, -y, z+1/2'
'-y+3/4, x+1/4, z+1/4'
'y+3/4, -x+3/4, z+3/4'
'x+1/2, y+1/2, z+1/2'
'-x+1, -y+1/2, z+1'
'-y+5/4, x+3/4, z+3/4'
'y+5/4, -x+5/4, z+5/4'
'-x, -y, -z'
'x-1/2, y, -z-1/2'
'y-3/4, -x-1/4, -z-1/4'
'-y-3/4, x-3/4, -z-3/4'
'-x+1/2, -y+1/2, -z+1/2'
'x, y+1/2, -z'
'y-1/4, -x+1/4, -z+1/4'
'-y-1/4, x-1/4, -z-1/4'

loop_
_atom_site_label
_atom_site_type_symbol
_atom_site_fract_x
_atom_site_fract_y
_atom_site_fract_z
_atom_site_U_iso_or_equiv
_atom_site_adp_type
_atom_site_occupancy
_atom_site_symmetry_multiplicity
_atom_site_calc_flag
_atom_site_refinement_flags
_atom_site_disorder_assembly
_atom_site_disorder_group
U1 U 0.149047(7) 0.649440(7) 0.10579(2) 0.02862(9) Uani 1 1 d . . .
C1 C 0.2243(2) 0.6688(2) -0.0260(8) 0.0411(16) Uani 1 1 d . . .
C2 C 0.23494(19) 0.6557(2) 0.1285(7) 0.0363(14) Uani 1 1 d . . .
C3 C 0.2272(2) 0.6117(2) 0.1400(7) 0.0392(15) Uani 1 1 d . . .
C4 C 0.2115(2) 0.5985(2) -0.0074(8) 0.0429(17) Uani 1 1 d . . .
C5 C 0.2099(2) 0.6330(3) -0.1082(7) 0.0458(18) Uani 1 1 d . . .
C6 C 0.2262(3) 0.7134(3) -0.0879(11) 0.069(3) Uani 1 1 d . . .
H6A H 0.2173 0.7139 -0.1966 0.103 Uiso 1 1 calc R . .
H6B H 0.2546 0.7237 -0.0806 0.103 Uiso 1 1 calc R . .
H6C H 0.2080 0.7310 -0.0258 0.103 Uiso 1 1 calc R . .
C7 C 0.2566(2) 0.6817(3) 0.2539(10) 0.056(2) Uani 1 1 d . . .
H7A H 0.2601 0.6652 0.3482 0.084 Uiso 1 1 calc R . .
H7B H 0.2399 0.7060 0.2775 0.084 Uiso 1 1 calc R . .
H7C H 0.2837 0.6905 0.2157 0.084 Uiso 1 1 calc R . .
C8 C 0.2400(3) 0.5836(3) 0.2759(9) 0.060(2) Uani 1 1 d . . .
H8A H 0.2502 0.6006 0.3618 0.090 Uiso 1 1 calc R . .
H8B H 0.2619 0.5649 0.2416 0.090 Uiso 1 1 calc R . .
H8C H 0.2162 0.5676 0.3107 0.090 Uiso 1 1 calc R . .
C9 C 0.1993(3) 0.5530(3) -0.0469(11) 0.070(3) Uani 1 1 d . . .
H9A H 0.2032 0.5357 0.0451 0.105 Uiso 1 1 calc R . .
H9B H 0.2168 0.5429 -0.1315 0.105 Uiso 1 1 calc R . .
H9C H 0.1704 0.5521 -0.0791 0.105 Uiso 1 1 calc R . .
C10 C 0.2014(3) 0.6308(3) -0.2873(8) 0.070(3) Uani 1 1 d . . .
H10A H 0.1922 0.6030 -0.3150 0.105 Uiso 1 1 calc R . .
H10B H 0.2268 0.6373 -0.3439 0.105 Uiso 1 1 calc R . .
H10C H 0.1800 0.6508 -0.3150 0.105 Uiso 1 1 calc R . .
C11 C 0.08002(19) 0.6946(2) 0.0085(8) 0.0335(14) Uani 1 1 d . . .
C12 C 0.0931(2) 0.6715(2) -0.1253(7) 0.0362(15) Uani 1 1 d . . .
C13 C 0.0855(2) 0.6284(2) -0.0979(7) 0.0351(14) Uani 1 1 d . . .
C14 C 0.06799(19) 0.62433(19) 0.0546(7) 0.0317(14) Uani 1 1 d . . .
C15 C 0.06419(19) 0.6655(2) 0.1208(7) 0.0316(13) Uani 1 1 d . . .
C16 C 0.0781(3) 0.7415(2) 0.0186(10) 0.058(2) Uani 1 1 d . . .
H16A H 0.0691 0.7496 0.1229 0.087 Uiso 1 1 calc R . .
H16B H 0.0584 0.7519 -0.0583 0.087 Uiso 1 1 calc R . .
H16C H 0.1054 0.7531 -0.0021 0.087 Uiso 1 1 calc R . .
C17 C 0.1068(3) 0.6910(3) -0.2813(9) 0.063(2) Uani 1 1 d . . .
H17A H 0.1096 0.7209 -0.2685 0.094 Uiso 1 1 calc R . .
H17B H 0.0862 0.6852 -0.3614 0.094 Uiso 1 1 calc R . .
H17C H 0.1334 0.6793 -0.3126 0.094 Uiso 1 1 calc R . .
C18 C 0.0902(2) 0.5927(3) -0.2148(9) 0.055(2) Uani 1 1 d . . .
H18A H 0.0833 0.5666 -0.1637 0.082 Uiso 1 1 calc R . .
H18B H 0.1187 0.5917 -0.2521 0.082 Uiso 1 1 calc R . .
H18C H 0.0716 0.5972 -0.3027 0.082 Uiso 1 1 calc R . .
C19 C 0.0509(2) 0.5844(2) 0.1261(9) 0.053(2) Uani 1 1 d . . .
H19A H 0.0407 0.5900 0.2311 0.080 Uiso 1 1 calc R . .
H19B H 0.0728 0.5636 0.1308 0.080 Uiso 1 1 calc R . .
H19C H 0.0282 0.5740 0.0617 0.080 Uiso 1 1 calc R . .
C20 C 0.0443(2) 0.6756(3) 0.2778(9) 0.054(2) Uani 1 1 d . . .
H20A H 0.0361 0.6500 0.3296 0.080 Uiso 1 1 calc R . .
H20B H 0.0200 0.6929 0.2611 0.080 Uiso 1 1 calc R . .
H20C H 0.0641 0.6904 0.3430 0.080 Uiso 1 1 calc R . .
C21 C 0.1560(2) 0.7113(3) 0.2713(10) 0.057(2) Uani 1 1 d . . .
H21A H 0.1610 0.7355 0.2058 0.086 Uiso 1 1 calc R . .
H21B H 0.1791 0.7076 0.3430 0.086 Uiso 1 1 calc R . .
H21C H 0.1305 0.7154 0.3307 0.086 Uiso 1 1 calc R . .
C22 C 0.1378(2) 0.6020(3) 0.3252(8) 0.0489(19) Uani 1 1 d . . .
H22A H 0.1341 0.5739 0.2857 0.073 Uiso 1 1 calc R . .
H22B H 0.1131 0.6104 0.3825 0.073 Uiso 1 1 calc R . .
H22C H 0.1617 0.6028 0.3945 0.073 Uiso 1 1 calc R . .

loop_
_atom_site_aniso_label
_atom_site_aniso_U_11
_atom_site_aniso_U_22
_atom_site_aniso_U_33
_atom_site_aniso_U_23
_atom_site_aniso_U_13
_atom_site_aniso_U_12
U1 0.02617(13) 0.03412(15) 0.02557(12) -0.00263(9) 0.00076(8) -0.00359(10)
C1 0.026(3) 0.053(5) 0.044(4) 0.012(3) 0.004(3) -0.002(3)
C2 0.023(3) 0.044(4) 0.042(3) -0.002(3) -0.001(3) 0.002(3)
C3 0.035(4) 0.042(4) 0.040(3) 0.002(3) 0.007(3) 0.002(3)
C4 0.033(4) 0.056(5) 0.040(4) -0.013(3) 0.006(3) 0.002(3)
C5 0.028(3) 0.082(6) 0.028(3) -0.001(3) 0.007(3) 0.008(4)
C6 0.043(5) 0.076(6) 0.087(6) 0.046(5) 0.014(4) 0.005(4)
C7 0.032(4) 0.068(6) 0.069(5) -0.015(4) -0.015(4) -0.003(4)
C8 0.055(5) 0.067(6) 0.058(5) 0.019(4) 0.004(4) 0.017(4)
C9 0.058(6) 0.064(6) 0.087(6) -0.029(5) 0.004(5) 0.005(5)
C10 0.040(5) 0.138(9) 0.032(4) -0.002(5) 0.003(3) 0.013(5)
C11 0.027(3) 0.027(3) 0.047(4) 0.000(3) -0.002(3) 0.004(3)
C12 0.032(3) 0.045(4) 0.031(3) 0.008(3) -0.003(3) -0.004(3)
C13 0.031(3) 0.039(4) 0.035(3) -0.010(3) -0.009(3) 0.001(3)
C14 0.027(3) 0.026(3) 0.042(3) 0.003(3) -0.003(3) -0.011(3)
C15 0.024(3) 0.032(3) 0.039(3) -0.005(3) -0.002(3) 0.000(3)
C16 0.060(5) 0.037(4) 0.076(6) 0.005(4) -0.006(4) 0.004(4)
C17 0.049(5) 0.092(7) 0.046(4) 0.036(4) -0.001(4) 0.000(5)
C18 0.046(5) 0.061(5) 0.057(4) -0.034(4) -0.003(4) -0.002(4)
C19 0.048(5) 0.046(4) 0.067(5) 0.019(4) -0.011(4) -0.013(4)
C20 0.031(4) 0.075(6) 0.055(4) -0.020(4) 0.012(3) -0.002(4)
C21 0.038(4) 0.066(6) 0.067(5) -0.032(4) 0.001(4) 0.002(4)
C22 0.037(4) 0.073(6) 0.037(4) 0.015(4) 0.002(3) -0.007(4)

loop_
_geom_bond_atom_site_label_1
_geom_bond_atom_site_label_2
_geom_bond_distance
_geom_bond_site_symmetry_2
_geom_bond_publ_flag
U1 C22 2.414(7) . ?
U1 C21 2.424(7) . ?
U1 C5 2.696(6) . ?
U1 C1 2.710(7) . ?
U1 C14 2.732(6) . ?
U1 C12 2.731(6) . ?
U1 C4 2.736(7) . ?
U1 C13 2.735(6) . ?
U1 C2 2.745(6) . ?
U1 C11 2.748(6) . ?
U1 C15 2.749(6) . ?
U1 C3 2.774(7) . ?
C1 C2 1.411(9) . ?
C1 C5 1.410(10) . ?
C1 C6 1.513(10) . ?
C2 C3 1.424(10) . ?
C2 C7 1.510(9) . ?
C3 C4 1.404(9) . ?
C3 C8 1.509(9) . ?
C4 C5 1.390(10) . ?
C4 C9 1.532(11) . ?
C5 C10 1.537(9) . ?
C11 C12 1.409(9) . ?
C11 C15 1.417(9) . ?
C11 C16 1.496(9) . ?
C12 C13 1.408(9) . ?
C12 C17 1.521(9) . ?
C13 C14 1.408(9) . ?
C13 C18 1.512(8) . ?
C14 C15 1.427(9) . ?
C14 C19 1.508(9) . ?
C15 C20 1.504(8) . ?
